data_7062562
loop_
_publ_author_name
'Sahni, Priya'
'Gupta, Rahat'
'Tripathy, Debakanta'
'Rath, Soumya Lipsa'
'Pal, Amlan K.'

_publ_section_title
;
 Ni(ii)-polypyridyl complexes as potential DNA binders
;
_journal_issue 31
_journal_name_full 'New Journal of Chemistry'
_journal_page_first 14717
_journal_page_last 14725
_journal_paper_doi 10.1039/D3NJ00961K
_journal_volume 47
_journal_year 2023
_chemical_formula_moiety 'C38 H54 N14 Ni, 2(F6 P), C2 H3 N'
_chemical_formula_sum 'C40 H57 F12 N15 Ni P2'
_chemical_formula_weight 1096.65
_chemical_melting_point ?
_chemical_name_systematic
'[Bis(di(1,3,4,6,7,8-Hexahydro-2H-pyrimido[1,2-a]pyrimidino)pyridine]Nickel(II) hexafluorophosphate'
_space_group_crystal_system orthorhombic
_space_group_IT_number 33
_space_group_name_Hall 'P 2c -2n'
_space_group_name_H-M_alt 'P n a 21'
_atom_sites_solution_hydrogens mixed
_audit_creation_date 2022-06-12
_audit_creation_method
;
Olex2 1.2
(compiled 2018.05.29 svn.r3508 for OlexSys, GUI svn.r5506)
;
_audit_update_record
;
2023-01-23 deposited with the CCDC.	2023-07-06 downloaded from the CCDC.
;
_cell_angle_alpha 90
_cell_angle_beta 90
_cell_angle_gamma 90
_cell_formula_units_Z 4
_cell_length_a 23.7720(14)
_cell_length_b 14.0221(8)
_cell_length_c 13.8462(9)
_cell_measurement_reflns_used 9768
_cell_measurement_temperature 150.0
_cell_measurement_theta_max 28.38
_cell_measurement_theta_min 2.24
_cell_volume 4615.4(5)
_computing_cell_refinement 'SAINT V8.40B (?, 2016)'
_computing_data_reduction 'SAINT V8.40B (?, 2016)'
_computing_molecular_graphics 'Olex2 (Dolomanov et al., 2009)'
_computing_publication_material 'Olex2 (Dolomanov et al., 2009)'
_computing_structure_refinement 'XL (Sheldrick, 2008)'
_computing_structure_solution 'SHELXT 2018/2 (Sheldrick, 2018)'
_diffrn_ambient_temperature 150.0
_diffrn_measured_fraction_theta_full 1.000
_diffrn_measured_fraction_theta_max 0.997
_diffrn_measurement_device_type 'Bruker APEX-II CCD'
_diffrn_measurement_method '\f and \w scans'
_diffrn_radiation_type MoK\a
_diffrn_radiation_wavelength 0.71073
_diffrn_reflns_av_R_equivalents 0.0429
_diffrn_reflns_av_unetI/netI 0.0411
_diffrn_reflns_Laue_measured_fraction_full 1.000
_diffrn_reflns_Laue_measured_fraction_max 0.997
_diffrn_reflns_limit_h_max 29
_diffrn_reflns_limit_h_min -31
_diffrn_reflns_limit_k_max 18
_diffrn_reflns_limit_k_min -18
_diffrn_reflns_limit_l_max 18
_diffrn_reflns_limit_l_min -18
_diffrn_reflns_number 59351
_diffrn_reflns_point_group_measured_fraction_full 0.995
_diffrn_reflns_point_group_measured_fraction_max 0.991
_diffrn_reflns_theta_full 25.242
_diffrn_reflns_theta_max 28.324
_diffrn_reflns_theta_min 2.067
_diffrn_standards_number 0
_exptl_absorpt_coefficient_mu 0.589
_exptl_absorpt_correction_T_max 0.7457
_exptl_absorpt_correction_T_min 0.6397
_exptl_absorpt_correction_type multi-scan
_exptl_absorpt_process_details
;
SADABS-2016/2 (Bruker,2016/2) was used for absorption correction.
wR2(int) was 0.0952 before and 0.0790 after correction.
The Ratio of minimum to maximum transmission is 0.8579.
The \l/2 correction factor is Not present.
;
_exptl_crystal_colour 'metallic dark pink'
_exptl_crystal_colour_lustre metallic
_exptl_crystal_colour_modifier dark
_exptl_crystal_colour_primary pink
_exptl_crystal_density_diffrn 1.578
_exptl_crystal_description block
_exptl_crystal_F_000 2272
_exptl_crystal_preparation 'Synthesized in laboratory'
_exptl_crystal_recrystallization_method
'The title compound was crystallized by vapour diffusion of diethylether into a concentrated solution of the title compound in acetonitrile'
_exptl_crystal_size_max 0.2
_exptl_crystal_size_mid 0.18
_exptl_crystal_size_min 0.14
_refine_diff_density_max 0.660
_refine_diff_density_min -0.692
_refine_diff_density_rms 0.068
_refine_ls_abs_structure_details
;
 Flack x determined using 4727 quotients [(I+)-(I-)]/[(I+)+(I-)]
 (Parsons, Flack and Wagner, Acta Cryst. B69 (2013) 249-259).
;
_refine_ls_abs_structure_Flack 0.112(4)
_refine_ls_extinction_coef 0.0009(3)
_refine_ls_extinction_expression Fc^*^=kFc[1+0.001xFc^2^\l^3^/sin(2\q)]^-1/4^
_refine_ls_extinction_method 'SHELXL-2018/3 (Sheldrick 2018)'
_refine_ls_goodness_of_fit_ref 1.055
_refine_ls_hydrogen_treatment mixed
_refine_ls_matrix_type full
_refine_ls_number_parameters 653
_refine_ls_number_reflns 11414
_refine_ls_number_restraints 4
_refine_ls_restrained_S_all 1.055
_refine_ls_R_factor_all 0.0499
_refine_ls_R_factor_gt 0.0479
_refine_ls_shift/su_max 0.001
_refine_ls_shift/su_mean 0.000
_refine_ls_structure_factor_coef Fsqd
_refine_ls_weighting_details 'w=1/[\s^2^(Fo^2^)+(0.0563P)^2^+4.5534P] where P=(Fo^2^+2Fc^2^)/3'
_refine_ls_weighting_scheme calc
_refine_ls_wR_factor_gt 0.1241
_refine_ls_wR_factor_ref 0.1257
_reflns_Friedel_coverage 0.911
_reflns_Friedel_fraction_full 0.991
_reflns_Friedel_fraction_max 0.984
_reflns_number_gt 10897
_reflns_number_total 11414
_reflns_threshold_expression 'I > 2\s(I)'
_cod_data_source_file d3nj00961k2.cif
_cod_data_source_block mo_rg07_0ma_a
_cod_depositor_comments
;
The following automatic conversions were performed:

data item '_chemical_melting_point' value 'Not determined' was
changed to '?' -- the value is undefined or not given.

Automatic conversion script
Id: cif_fix_values 8170 2020-07-09 18:12:32Z antanas 

 Adding full bibliography for 7062562--7062564.cif.
;
_cod_database_code 7062562
_shelx_shelxl_version_number 2018/3
_shelx_space_group_comment
;
The symmetry employed for this shelxl refinement is uniquely defined
by the following loop, which should always be used as a source of
symmetry information in preference to the above space-group names.
They are only intended as comments.
;
_shelx_estimated_absorpt_t_max 0.922
_shelx_estimated_absorpt_t_min 0.891
_olex2_refinement_description
;
1. Fixed Uiso
 At 1.2 times of:
  All C(H) groups, All C(H,H) groups
 At 1.5 times of:
  All C(H,H,H) groups
2. Restrained distances
 C17-H17B
 0.95 with sigma of 0.005
 C19-H19A
 0.95 with sigma of 0.005
 H19A-H19B
 1.3 with sigma of 0.04
3. Others
 Fixed Sof: C18A(0.5) C18B(0.5)
4.a Secondary CH2 refined with riding coordinates:
 C7(H7A,H7B), C8(H8A,H8B), C9(H9A,H9B), C10(H10A,H10B), C11(H11A,H11B),
 C12(H12A,H12B), C14(H14A,H14B), C15(H15A,H15B), C16(H16A,H16B), C26(H26A,H26B),
  C27(H27A,H27B), C28(H28A,H28B), C29(H29A,H29B), C30(H30A,H30B), C31(H31A,
 H31B), C33(H33A,H33B), C34(H34A,H34B), C35(H35A,H35B), C36(H36A,H36B),
 C37(H37A,H37B), C38(H38A,H38B)
4.b Aromatic/amide H refined with riding coordinates:
 C2(H2), C3(H3), C4(H4), C18A(H18A), C18B(H18B), C19(H19B), C21(H21), C22(H22),
  C23(H23)
4.c Idealised Me refined as rotating group:
 C40(H40A,H40B,H40C)
;
_olex2_exptl_crystal_mounting_method 'On a fiber loop'
_olex2_submission_original_sample_id NiDGPY
_olex2_submission_special_instructions 'No special instructions were received'

loop_
_space_group_symop_operation_xyz
'x, y, z'
'-x, -y, z+1/2'
'x+1/2, -y+1/2, z'
'-x+1/2, y+1/2, z+1/2'

loop_
_atom_site_label
_atom_site_type_symbol
_atom_site_fract_x
_atom_site_fract_y
_atom_site_fract_z
_atom_site_U_iso_or_equiv
_atom_site_adp_type
_atom_site_occupancy
_atom_site_site_symmetry_order
_atom_site_calc_flag
_atom_site_refinement_flags_posn
_atom_site_refinement_flags_adp
_atom_site_refinement_flags_occupancy
_atom_site_disorder_assembly
_atom_site_disorder_group
Ni1 Ni 0.37211(2) 0.52997(3) 0.28996(4) 0.02427(12) Uani 1 1 d . . . . .
N1 N 0.44626(13) 0.6040(2) 0.3058(2) 0.0281(7) Uani 1 1 d . . . . .
N2 N 0.34018(16) 0.6138(3) 0.4003(3) 0.0296(8) Uani 1 1 d . . . . .
N3 N 0.32834(19) 0.7650(3) 0.4680(4) 0.0464(11) Uani 1 1 d . . . . .
N4 N 0.39298(14) 0.7415(2) 0.3445(3) 0.0275(7) Uani 1 1 d . . . . .
N5 N 0.41367(18) 0.4526(3) 0.1843(3) 0.0403(9) Uani 1 1 d . . . . .
N6 N 0.4891(2) 0.3542(4) 0.1397(3) 0.0509(12) Uani 1 1 d . . . . .
N7 N 0.49794(18) 0.4640(3) 0.2671(3) 0.0429(11) Uani 1 1 d . . . . .
N8 N 0.29748(14) 0.4581(2) 0.2729(2) 0.0271(7) Uani 1 1 d . . . . .
N9 N 0.34524(15) 0.6185(3) 0.1794(3) 0.0299(7) Uani 1 1 d . . . . .
N10 N 0.27432(16) 0.7183(3) 0.1159(3) 0.0408(9) Uani 1 1 d . . . . .
N11 N 0.25284(13) 0.6039(2) 0.2326(3) 0.0271(7) Uani 1 1 d . . . . .
N12 N 0.39041(16) 0.4296(2) 0.3971(3) 0.0283(7) Uani 1 1 d . . . . .
N13 N 0.41286(19) 0.2689(3) 0.4263(3) 0.0423(9) Uani 1 1 d . . . . .
N14 N 0.34329(17) 0.3111(3) 0.3126(3) 0.0377(9) Uani 1 1 d . . . . .
C1 C 0.49671(15) 0.5636(3) 0.2875(4) 0.0345(8) Uani 1 1 d . . . . .
C2 C 0.54656(17) 0.6164(4) 0.2887(5) 0.0473(12) Uani 1 1 d . . . . .
H2 H 0.581670 0.586390 0.276353 0.057 Uiso 1 1 calc R . . . .
C3 C 0.54391(18) 0.7124(4) 0.3080(4) 0.0464(13) Uani 1 1 d . . . . .
H3 H 0.577424 0.749297 0.309032 0.056 Uiso 1 1 calc R . . . .
C4 C 0.49356(18) 0.7549(4) 0.3257(4) 0.0385(10) Uani 1 1 d . . . . .
H4 H 0.491431 0.821406 0.337970 0.046 Uiso 1 1 calc R . . . .
C5 C 0.44476(16) 0.6985(3) 0.3254(3) 0.0292(8) Uani 1 1 d . . . . .
C6 C 0.35263(16) 0.7026(3) 0.4064(3) 0.0279(8) Uani 1 1 d . . . . .
C7 C 0.3008(2) 0.5743(4) 0.4711(4) 0.0460(13) Uani 1 1 d . . . . .
H7A H 0.268995 0.545336 0.435546 0.055 Uiso 1 1 calc R . . . .
H7B H 0.320203 0.522303 0.506205 0.055 Uiso 1 1 calc R . . . .
C8 C 0.2788(5) 0.6380(6) 0.5394(10) 0.145(6) Uani 1 1 d . . . . .
H8A H 0.239033 0.619810 0.549808 0.174 Uiso 1 1 calc R . . . .
H8B H 0.298757 0.625681 0.600934 0.174 Uiso 1 1 calc R . . . .
C9 C 0.2797(3) 0.7349(5) 0.5249(5) 0.0579(16) Uani 1 1 d . . . . .
H9A H 0.280540 0.767594 0.588219 0.069 Uiso 1 1 calc R . . . .
H9B H 0.244852 0.754345 0.491111 0.069 Uiso 1 1 calc R . . . .
C10 C 0.3485(3) 0.8606(4) 0.4907(4) 0.0497(13) Uani 1 1 d . . . . .
H10A H 0.362903 0.861032 0.557822 0.060 Uiso 1 1 calc R . . . .
H10B H 0.316464 0.905525 0.487521 0.060 Uiso 1 1 calc R . . . .
C11 C 0.3940(3) 0.8951(4) 0.4247(5) 0.0585(16) Uani 1 1 d . . . . .
H11A H 0.431328 0.880790 0.452680 0.070 Uiso 1 1 calc R . . . .
H11B H 0.390865 0.964937 0.415744 0.070 Uiso 1 1 calc R . . . .
C12 C 0.3873(2) 0.8442(3) 0.3273(4) 0.0386(10) Uani 1 1 d . . . . .
H12A H 0.349928 0.858420 0.299168 0.046 Uiso 1 1 calc R . . . .
H12B H 0.416574 0.866149 0.281580 0.046 Uiso 1 1 calc R . . . .
C13 C 0.4648(2) 0.4234(4) 0.1951(3) 0.0400(11) Uani 1 1 d . . . . .
C14 C 0.3811(3) 0.4153(5) 0.1041(4) 0.0532(14) Uani 1 1 d . . . . .
H14A H 0.355651 0.465946 0.080271 0.064 Uiso 1 1 calc R . . . .
H14B H 0.357424 0.362094 0.127753 0.064 Uiso 1 1 calc R . . . .
C15 C 0.4157(4) 0.3806(9) 0.0226(5) 0.108(4) Uani 1 1 d . . . . .
H15A H 0.434515 0.435057 -0.009451 0.130 Uiso 1 1 calc R . . . .
H15B H 0.391408 0.348428 -0.025563 0.130 Uiso 1 1 calc R . . . .
C16 C 0.4589(4) 0.3119(8) 0.0602(5) 0.104(4) Uani 1 1 d . . . . .
H16A H 0.440196 0.252635 0.081932 0.124 Uiso 1 1 calc R . . . .
H16B H 0.485583 0.295254 0.007926 0.124 Uiso 1 1 calc R . . . .
C17 C 0.5443(2) 0.3127(4) 0.1559(6) 0.0573(16) Uani 1 1 d D . . . .
H17A H 0.541(3) 0.248(5) 0.149(5) 0.045(15) Uiso 1 1 d . . . . .
H17B H 0.550(3) 0.307(5) 0.0882(11) 0.069 Uiso 1 1 d DR . . A 1
C18A C 0.5579(5) 0.3282(7) 0.2749(8) 0.046(2) Uani 0.5 1 d . . P B 1
H18A H 0.569821 0.280864 0.319424 0.056 Uiso 1 1 calc R . . B 1
H19A H 0.536(4) 0.399(9) 0.355(2) 0.18(6) Uiso 1 1 d D . . . .
C18B C 0.5779(3) 0.3723(7) 0.2092(8) 0.039(2) Uani 0.5 1 d . . P B -1
H18B H 0.615925 0.385882 0.193458 0.046 Uiso 1 1 calc R . . B -1
C19 C 0.5492(4) 0.4124(7) 0.2921(6) 0.099(3) Uani 1 1 d D . . . .
H19B H 0.578081 0.446919 0.324157 0.119 Uiso 1 1 calc DR . . B 1
C20 C 0.29366(17) 0.3641(3) 0.2946(4) 0.0334(8) Uani 1 1 d . . . . .
C21 C 0.2424(2) 0.3165(3) 0.2973(4) 0.0417(10) Uani 1 1 d . . . . .
H21 H 0.240375 0.251255 0.315609 0.050 Uiso 1 1 calc R . . . .
C22 C 0.1945(2) 0.3664(4) 0.2728(4) 0.0469(13) Uani 1 1 d . . . . .
H22 H 0.159187 0.334720 0.272314 0.056 Uiso 1 1 calc R . . . .
C23 C 0.19724(19) 0.4608(3) 0.2493(4) 0.0386(10) Uani 1 1 d . . . . .
H23 H 0.164415 0.495334 0.231634 0.046 Uiso 1 1 calc R . . . .
C24 C 0.25016(17) 0.5053(3) 0.2520(3) 0.0294(8) Uani 1 1 d . . . . .
C25 C 0.29307(17) 0.6463(3) 0.1735(3) 0.0284(8) Uani 1 1 d . . . . .
C26 C 0.3859(2) 0.6581(4) 0.1091(4) 0.0424(11) Uani 1 1 d . . . . .
H26A H 0.409272 0.605104 0.084053 0.051 Uiso 1 1 calc R . . . .
H26B H 0.411242 0.702542 0.143607 0.051 Uiso 1 1 calc R . . . .
C27 C 0.3605(2) 0.7097(5) 0.0250(4) 0.0504(13) Uani 1 1 d . . . . .
H27A H 0.389647 0.747263 -0.008971 0.060 Uiso 1 1 calc R . . . .
H27B H 0.344216 0.663371 -0.021251 0.060 Uiso 1 1 calc R . . . .
C28 C 0.3157(2) 0.7740(4) 0.0622(5) 0.0501(13) Uani 1 1 d . . . . .
H28A H 0.332542 0.822915 0.104878 0.060 Uiso 1 1 calc R . . . .
H28B H 0.297124 0.806978 0.007591 0.060 Uiso 1 1 calc R . . . .
C29 C 0.2161(2) 0.7393(5) 0.0919(4) 0.0497(13) Uani 1 1 d . . . . .
H29A H 0.209818 0.725124 0.022679 0.060 Uiso 1 1 calc R . . . .
H29B H 0.209142 0.808206 0.101859 0.060 Uiso 1 1 calc R . . . .
C30 C 0.1750(2) 0.6830(4) 0.1514(4) 0.0475(12) Uani 1 1 d . . . . .
H30A H 0.165537 0.622500 0.118341 0.057 Uiso 1 1 calc R . . . .
H30B H 0.139857 0.719953 0.160459 0.057 Uiso 1 1 calc R . . . .
C31 C 0.20214(19) 0.6625(3) 0.2489(4) 0.0362(9) Uani 1 1 d . . . . .
H31A H 0.212540 0.723098 0.281011 0.043 Uiso 1 1 calc R . . . .
H31B H 0.175387 0.627986 0.291044 0.043 Uiso 1 1 calc R . . . .
C32 C 0.38352(19) 0.3398(3) 0.3810(3) 0.0307(8) Uani 1 1 d . . . . .
C33 C 0.3382(3) 0.2098(3) 0.2844(6) 0.0599(16) Uani 1 1 d . . . . .
H33A H 0.311096 0.177280 0.327580 0.072 Uiso 1 1 calc R . . . .
H33B H 0.323740 0.205353 0.217433 0.072 Uiso 1 1 calc R . . . .
C34 C 0.3935(3) 0.1626(4) 0.2907(7) 0.076(2) Uani 1 1 d . . . . .
H34A H 0.420512 0.194085 0.246723 0.091 Uiso 1 1 calc R . . . .
H34B H 0.390056 0.094839 0.271426 0.091 Uiso 1 1 calc R . . . .
C35 C 0.4144(3) 0.1695(4) 0.3954(5) 0.0612(17) Uani 1 1 d . . . . .
H35A H 0.390149 0.130465 0.437991 0.073 Uiso 1 1 calc R . . . .
H35B H 0.453308 0.144819 0.399785 0.073 Uiso 1 1 calc R . . . .
C36 C 0.4505(3) 0.2912(4) 0.5057(4) 0.0451(12) Uani 1 1 d . . . . .
H36A H 0.489623 0.296220 0.481658 0.054 Uiso 1 1 calc R . . . .
H36B H 0.449119 0.239639 0.554512 0.054 Uiso 1 1 calc R . . . .
C37 C 0.4328(3) 0.3849(5) 0.5514(4) 0.0529(14) Uani 1 1 d . . . . .
H37A H 0.396394 0.376914 0.585010 0.063 Uiso 1 1 calc R . . . .
H37B H 0.461268 0.405223 0.599444 0.063 Uiso 1 1 calc R . . . .
C38 C 0.4276(2) 0.4576(3) 0.4753(4) 0.0398(10) Uani 1 1 d . . . . .
H38A H 0.413228 0.517291 0.504413 0.048 Uiso 1 1 calc R . . . .
H38B H 0.465337 0.471009 0.448433 0.048 Uiso 1 1 calc R . . . .
P1 P 0.47008(6) 1.00152(10) 0.69130(13) 0.0470(3) Uani 1 1 d . . . . .
F1 F 0.43062(13) 1.0717(2) 0.7520(3) 0.0552(9) Uani 1 1 d . . . . .
F2 F 0.50367(17) 1.0907(2) 0.6506(3) 0.0622(9) Uani 1 1 d . . . . .
F3 F 0.51211(13) 0.9975(2) 0.7821(4) 0.0626(9) Uani 1 1 d . . . . .
F4 F 0.50893(16) 0.9305(3) 0.6314(4) 0.0742(13) Uani 1 1 d . . . . .
F5 F 0.43614(16) 0.9124(3) 0.7332(4) 0.0784(14) Uani 1 1 d . . . . .
F6 F 0.4263(2) 1.0088(4) 0.6039(4) 0.0868(16) Uani 1 1 d . . . . .
P2 P 0.71987(5) 0.50983(9) 0.31247(13) 0.0501(4) Uani 1 1 d . . . . .
F7 F 0.7050(2) 0.4045(3) 0.2804(5) 0.0926(16) Uani 1 1 d . . . . .
F8 F 0.68228(16) 0.5509(3) 0.2258(3) 0.0660(10) Uani 1 1 d . . . . .
F9 F 0.6664(2) 0.5102(5) 0.3797(4) 0.104(2) Uani 1 1 d . . . . .
F10 F 0.7364(3) 0.6136(3) 0.3436(5) 0.118(2) Uani 1 1 d . . . . .
F11 F 0.7562(2) 0.4663(3) 0.3997(4) 0.0869(15) Uani 1 1 d . . . . .
F12 F 0.77361(18) 0.5065(5) 0.2466(5) 0.1069(19) Uani 1 1 d . . . . .
N15 N 0.6334(5) 0.8591(12) 0.4820(10) 0.160(6) Uani 1 1 d . . . . .
C39 C 0.6134(4) 0.9311(11) 0.4797(7) 0.095(3) Uani 1 1 d . . . . .
C40 C 0.5865(6) 1.0219(7) 0.4692(8) 0.105(4) Uani 1 1 d . . . . .
H40A H 0.546409 1.012376 0.455757 0.157 Uiso 1 1 calc GR . . . .
H40B H 0.603843 1.056814 0.415630 0.157 Uiso 1 1 calc GR . . . .
H40C H 0.590800 1.058529 0.529006 0.157 Uiso 1 1 calc GR . . . .

loop_
_atom_site_aniso_label
_atom_site_aniso_U_11
_atom_site_aniso_U_22
_atom_site_aniso_U_33
_atom_site_aniso_U_23
_atom_site_aniso_U_13
_atom_site_aniso_U_12
Ni1 0.0241(2) 0.0243(2) 0.0244(2) -0.0014(2) 0.0035(2) 0.00182(16)
N1 0.0202(13) 0.0329(16) 0.031(2) 0.0089(14) 0.0018(12) 0.0031(11)
N2 0.0310(17) 0.0285(18) 0.0293(17) -0.0071(14) 0.0111(14) -0.0052(14)
N3 0.046(2) 0.036(2) 0.057(3) -0.0255(19) 0.011(2) -0.0059(18)
N4 0.0245(15) 0.0228(16) 0.0353(18) 0.0012(13) -0.0016(13) -0.0014(12)
N5 0.044(2) 0.047(2) 0.0297(19) -0.0052(17) 0.0035(16) 0.0209(18)
N6 0.062(3) 0.058(3) 0.033(2) -0.0014(19) 0.0080(19) 0.035(2)
N7 0.042(2) 0.050(2) 0.037(2) 0.0057(17) 0.0048(15) 0.0294(19)
N8 0.0293(15) 0.0228(14) 0.029(2) -0.0062(12) -0.0019(12) -0.0012(12)
N9 0.0252(16) 0.0369(19) 0.0277(17) 0.0046(15) 0.0042(14) 0.0040(14)
N10 0.0269(17) 0.047(2) 0.049(2) 0.0176(19) -0.0022(16) 0.0035(16)
N11 0.0192(14) 0.0270(16) 0.0353(18) -0.0020(13) 0.0006(12) 0.0025(12)
N12 0.0366(17) 0.0239(16) 0.0245(16) 0.0010(13) -0.0017(14) -0.0017(14)
N13 0.050(2) 0.0293(19) 0.047(2) 0.0028(17) -0.0160(19) 0.0032(17)
N14 0.048(2) 0.0236(16) 0.041(2) -0.0085(14) -0.0141(17) 0.0042(14)
C1 0.0255(16) 0.048(2) 0.0301(17) 0.015(2) 0.0044(18) 0.0111(15)
C2 0.0238(17) 0.080(3) 0.039(2) 0.020(3) 0.001(2) 0.0060(19)
C3 0.0244(18) 0.070(3) 0.044(3) 0.028(3) -0.0053(17) -0.011(2)
C4 0.032(2) 0.042(2) 0.041(2) 0.019(2) -0.0057(18) -0.0128(18)
C5 0.0234(17) 0.0323(19) 0.0320(18) 0.0098(16) -0.0017(15) -0.0009(15)
C6 0.0238(17) 0.031(2) 0.0286(19) -0.0054(16) 0.0005(14) -0.0017(15)
C7 0.055(3) 0.039(2) 0.044(3) -0.010(2) 0.028(2) -0.016(2)
C8 0.176(11) 0.062(5) 0.197(12) 0.022(6) 0.160(10) 0.026(6)
C9 0.055(3) 0.056(3) 0.062(4) -0.026(3) 0.024(3) -0.003(3)
C10 0.064(3) 0.034(2) 0.051(3) -0.018(2) -0.005(3) 0.000(2)
C11 0.077(4) 0.034(3) 0.065(4) -0.018(3) 0.003(3) -0.014(3)
C12 0.047(2) 0.0228(19) 0.046(2) -0.0022(18) -0.007(2) -0.0023(17)
C13 0.046(2) 0.047(3) 0.027(2) 0.0057(19) 0.0089(18) 0.023(2)
C14 0.059(3) 0.060(3) 0.041(3) -0.018(3) -0.004(2) 0.024(3)
C15 0.114(7) 0.165(9) 0.046(4) -0.043(5) -0.023(4) 0.100(7)
C16 0.126(7) 0.137(8) 0.048(4) -0.049(5) -0.031(4) 0.099(7)
C17 0.044(3) 0.033(2) 0.095(5) -0.012(3) 0.022(3) 0.013(2)
C18A 0.058(6) 0.031(4) 0.050(7) 0.001(4) -0.014(5) 0.015(4)
C18B 0.018(3) 0.039(5) 0.059(6) 0.012(4) 0.012(4) 0.009(3)
C19 0.103(5) 0.143(7) 0.051(3) -0.022(5) -0.023(4) 0.103(6)
C20 0.0400(19) 0.0256(16) 0.035(2) -0.0073(19) -0.007(2) -0.0021(14)
C21 0.051(2) 0.0301(19) 0.044(3) -0.004(2) -0.005(2) -0.0110(17)
C22 0.038(2) 0.044(2) 0.059(4) -0.003(2) -0.003(2) -0.016(2)
C23 0.0243(19) 0.039(2) 0.053(3) -0.004(2) -0.0026(18) -0.0030(17)
C24 0.0281(19) 0.0273(19) 0.0327(19) -0.0049(16) 0.0004(16) -0.0038(15)
C25 0.0298(18) 0.0281(18) 0.0274(18) -0.0020(15) -0.0006(15) 0.0032(15)
C26 0.031(2) 0.057(3) 0.039(2) 0.013(2) 0.0106(18) 0.006(2)
C27 0.050(3) 0.065(4) 0.037(3) 0.013(2) 0.006(2) 0.000(3)
C28 0.040(3) 0.051(3) 0.059(3) 0.025(3) 0.003(2) 0.007(2)
C29 0.033(2) 0.062(3) 0.054(3) 0.018(3) -0.010(2) 0.011(2)
C30 0.030(2) 0.060(3) 0.053(3) 0.010(3) -0.003(2) 0.010(2)
C31 0.0290(19) 0.038(2) 0.041(2) -0.0022(19) 0.0065(17) 0.0083(17)
C32 0.036(2) 0.0272(19) 0.0294(19) -0.0001(15) -0.0017(16) 0.0013(16)
C33 0.072(4) 0.030(2) 0.078(4) -0.016(3) -0.025(4) 0.012(2)
C34 0.078(4) 0.047(3) 0.102(5) -0.035(4) -0.039(5) 0.032(3)
C35 0.077(4) 0.030(2) 0.077(4) -0.004(3) -0.020(3) 0.016(3)
C36 0.054(3) 0.044(3) 0.037(3) 0.010(2) -0.012(2) -0.002(2)
C37 0.059(3) 0.059(3) 0.041(3) 0.007(2) -0.007(2) -0.014(3)
C38 0.046(3) 0.035(2) 0.038(2) -0.0032(19) -0.011(2) -0.0083(19)
P1 0.0343(6) 0.0338(6) 0.0730(10) -0.0191(6) -0.0056(6) 0.0011(5)
F1 0.0353(14) 0.0448(16) 0.085(2) -0.0277(16) -0.0098(14) 0.0055(12)
F2 0.074(2) 0.0405(17) 0.072(2) -0.0094(16) 0.0048(19) -0.0035(16)
F3 0.0437(16) 0.0510(16) 0.093(3) 0.006(2) -0.016(2) 0.0044(13)
F4 0.059(2) 0.0426(18) 0.121(4) -0.023(2) 0.029(2) 0.0026(16)
F5 0.055(2) 0.0410(17) 0.139(4) -0.032(2) 0.022(2) -0.0138(16)
F6 0.079(3) 0.092(3) 0.089(3) -0.046(3) -0.033(3) 0.006(3)
P2 0.0322(6) 0.0367(6) 0.0814(12) 0.0006(6) -0.0064(6) 0.0069(5)
F7 0.097(3) 0.0394(17) 0.141(4) -0.011(3) -0.057(3) 0.0039(18)
F8 0.053(2) 0.060(2) 0.085(3) 0.021(2) -0.0094(19) 0.0050(17)
F9 0.065(3) 0.157(5) 0.092(4) 0.035(4) 0.014(3) 0.041(3)
F10 0.142(5) 0.043(2) 0.169(6) -0.012(3) -0.074(4) 0.005(3)
F11 0.067(3) 0.081(3) 0.113(4) 0.007(3) -0.035(3) 0.022(2)
F12 0.044(2) 0.151(5) 0.125(5) 0.025(4) 0.015(2) 0.004(3)
N15 0.131(10) 0.205(15) 0.146(11) -0.001(10) 0.055(8) 0.046(9)
C39 0.062(5) 0.142(10) 0.080(6) -0.002(6) 0.027(4) 0.000(6)
C40 0.142(10) 0.088(6) 0.084(6) -0.018(5) 0.042(7) -0.046(7)

loop_
_atom_type_symbol
_atom_type_description
_atom_type_scat_dispersion_real
_atom_type_scat_dispersion_imag
_atom_type_scat_source
C C 0.0033 0.0016 'International Tables Vol C Tables 4.2.6.8 and 6.1.1.4'
H H 0.0000 0.0000 'International Tables Vol C Tables 4.2.6.8 and 6.1.1.4'
F F 0.0171 0.0103 'International Tables Vol C Tables 4.2.6.8 and 6.1.1.4'
N N 0.0061 0.0033 'International Tables Vol C Tables 4.2.6.8 and 6.1.1.4'
Ni Ni 0.3393 1.1124 'International Tables Vol C Tables 4.2.6.8 and 6.1.1.4'
P P 0.1023 0.0942 'International Tables Vol C Tables 4.2.6.8 and 6.1.1.4'

loop_
_geom_angle_atom_site_label_1
_geom_angle_atom_site_label_2
_geom_angle_atom_site_label_3
_geom_angle
_geom_angle_site_symmetry_1
_geom_angle_site_symmetry_3
_geom_angle_publ_flag
N1 Ni1 N2 87.08(14) . . ?
N1 Ni1 N5 86.03(16) . . ?
N1 Ni1 N9 92.32(14) . . ?
N1 Ni1 N12 94.93(13) . . ?
N2 Ni1 N5 172.96(17) . . ?
N2 Ni1 N9 95.25(13) . . ?
N2 Ni1 N12 86.30(16) . . ?
N5 Ni1 N9 86.50(16) . . ?
N5 Ni1 N12 92.83(15) . . ?
N8 Ni1 N1 178.99(14) . . ?
N8 Ni1 N2 92.67(14) . . ?
N8 Ni1 N5 94.24(16) . . ?
N8 Ni1 N9 86.73(14) . . ?
N8 Ni1 N12 86.03(14) . . ?
N9 Ni1 N12 172.66(15) . . ?
C1 N1 Ni1 122.0(3) . . ?
C1 N1 C5 118.1(3) . . ?
C5 N1 Ni1 119.5(2) . . ?
C6 N2 Ni1 121.0(3) . . ?
C6 N2 C7 118.1(4) . . ?
C7 N2 Ni1 120.8(3) . . ?
C6 N3 C9 119.4(4) . . ?
C6 N3 C10 126.2(4) . . ?
C10 N3 C9 114.2(4) . . ?
C5 N4 C6 123.6(3) . . ?
C5 N4 C12 118.3(4) . . ?
C6 N4 C12 114.8(4) . . ?
C13 N5 Ni1 122.2(3) . . ?
C13 N5 C14 118.4(4) . . ?
C14 N5 Ni1 118.4(3) . . ?
C13 N6 C16 120.7(5) . . ?
C13 N6 C17 125.5(5) . . ?
C16 N6 C17 113.8(5) . . ?
C1 N7 C19 117.1(5) . . ?
C13 N7 C1 122.1(4) . . ?
C13 N7 C19 116.1(5) . . ?
C20 N8 Ni1 120.7(3) . . ?
C24 N8 Ni1 120.6(3) . . ?
C24 N8 C20 118.2(3) . . ?
C25 N9 Ni1 121.3(3) . . ?
C25 N9 C26 118.0(4) . . ?
C26 N9 Ni1 120.6(3) . . ?
C25 N10 C28 118.3(4) . . ?
C25 N10 C29 126.6(4) . . ?
C29 N10 C28 114.6(4) . . ?
C24 N11 C31 118.7(3) . . ?
C25 N11 C24 124.1(3) . . ?
C25 N11 C31 114.4(3) . . ?
C32 N12 Ni1 120.6(3) . . ?
C32 N12 C38 118.0(4) . . ?
C38 N12 Ni1 118.3(3) . . ?
C32 N13 C35 125.0(4) . . ?
C32 N13 C36 120.4(4) . . ?
C36 N13 C35 114.4(4) . . ?
C20 N14 C33 112.9(4) . . ?
C32 N14 C20 122.4(4) . . ?
C32 N14 C33 120.6(4) . . ?
N1 C1 N7 117.8(4) . . ?
N1 C1 C2 121.9(4) . . ?
C2 C1 N7 120.3(4) . . ?
C3 C2 C1 118.8(4) . . ?
C4 C3 C2 120.3(4) . . ?
C3 C4 C5 118.8(5) . . ?
N1 C5 N4 118.9(3) . . ?
N1 C5 C4 122.0(4) . . ?
N4 C5 C4 119.1(4) . . ?
N2 C6 N3 124.8(4) . . ?
N2 C6 N4 119.8(4) . . ?
N3 C6 N4 115.3(4) . . ?
C8 C7 N2 116.7(5) . . ?
C9 C8 C7 121.7(7) . . ?
C8 C9 N3 112.2(5) . . ?
N3 C10 C11 113.8(4) . . ?
C10 C11 C12 108.2(5) . . ?
N4 C12 C11 107.7(4) . . ?
N5 C13 N6 124.0(5) . . ?
N5 C13 N7 119.0(4) . . ?
N6 C13 N7 117.0(4) . . ?
N5 C14 C15 114.0(6) . . ?
C14 C15 C16 109.0(7) . . ?
N6 C16 C15 110.0(7) . . ?
N6 C17 C18A 105.7(5) . . ?
C18B C17 N6 111.4(5) . . ?
C18B C17 C18A 44.5(6) . . ?
C18B C18A C17 53.4(7) . . ?
C18B C18A C19 73.5(9) . . ?
C19 C18A C17 106.4(8) . . ?
C17 C18B C19 112.9(7) . . ?
C18A C18B C17 82.1(8) . . ?
C18A C18B C19 54.0(8) . . ?
C18A C19 N7 125.0(9) . . ?
C18A C19 C18B 52.5(7) . . ?
C18B C19 N7 113.4(7) . . ?
N8 C20 N14 119.6(4) . . ?
N8 C20 C21 122.1(4) . . ?
C21 C20 N14 118.3(4) . . ?
C22 C21 C20 118.2(4) . . ?
C23 C22 C21 120.8(4) . . ?
C22 C23 C24 117.8(4) . . ?
N8 C24 N11 119.2(4) . . ?
N8 C24 C23 122.7(4) . . ?
C23 C24 N11 118.1(4) . . ?
N9 C25 N10 124.8(4) . . ?
N9 C25 N11 119.3(4) . . ?
N10 C25 N11 115.9(4) . . ?
N9 C26 C27 115.4(4) . . ?
C28 C27 C26 108.2(5) . . ?
N10 C28 C27 109.5(5) . . ?
N10 C29 C30 112.8(4) . . ?
C29 C30 C31 108.0(4) . . ?
N11 C31 C30 108.4(4) . . ?
N12 C32 N13 124.5(4) . . ?
N12 C32 N14 118.9(4) . . ?
N13 C32 N14 116.6(4) . . ?
C34 C33 N14 110.0(5) . . ?
C33 C34 C35 108.5(7) . . ?
N13 C35 C34 109.2(5) . . ?
N13 C36 C37 109.4(5) . . ?
C38 C37 C36 109.0(5) . . ?
N12 C38 C37 113.5(4) . . ?
F1 P1 F3 88.6(2) . . ?
F2 P1 F1 89.8(2) . . ?
F2 P1 F3 89.6(2) . . ?
F2 P1 F4 90.9(2) . . ?
F2 P1 F5 179.4(2) . . ?
F2 P1 F6 90.4(3) . . ?
F4 P1 F1 179.3(2) . . ?
F4 P1 F3 91.4(2) . . ?
F4 P1 F5 89.6(2) . . ?
F4 P1 F6 91.3(3) . . ?
F5 P1 F1 89.7(2) . . ?
F5 P1 F3 90.1(2) . . ?
F5 P1 F6 89.8(3) . . ?
F6 P1 F1 88.7(2) . . ?
F6 P1 F3 177.2(2) . . ?
F7 P2 F8 90.0(3) . . ?
F7 P2 F11 88.6(3) . . ?
F8 P2 F11 178.3(3) . . ?
F9 P2 F7 89.3(4) . . ?
F9 P2 F8 89.5(3) . . ?
F9 P2 F11 89.5(3) . . ?
F10 P2 F7 178.4(3) . . ?
F10 P2 F8 90.7(3) . . ?
F10 P2 F9 92.1(4) . . ?
F10 P2 F11 90.7(3) . . ?
F10 P2 F12 89.0(4) . . ?
F12 P2 F7 89.5(4) . . ?
F12 P2 F8 91.7(3) . . ?
F12 P2 F9 178.3(3) . . ?
F12 P2 F11 89.3(3) . . ?
N15 C39 C40 175.5(15) . . ?

loop_
_geom_bond_atom_site_label_1
_geom_bond_atom_site_label_2
_geom_bond_distance
_geom_bond_site_symmetry_2
_geom_bond_publ_flag
Ni1 N1 2.057(3) . ?
Ni1 N2 2.072(4) . ?
Ni1 N5 2.073(4) . ?
Ni1 N8 2.054(3) . ?
Ni1 N9 2.073(4) . ?
Ni1 N12 2.090(4) . ?
N1 C1 1.350(5) . ?
N1 C5 1.354(5) . ?
N2 C6 1.282(6) . ?
N2 C7 1.464(5) . ?
N3 C6 1.352(6) . ?
N3 C9 1.461(7) . ?
N3 C10 1.458(6) . ?
N4 C5 1.396(5) . ?
N4 C6 1.396(5) . ?
N4 C12 1.466(5) . ?
N5 C13 1.292(6) . ?
N5 C14 1.451(7) . ?
N6 C13 1.364(6) . ?
N6 C16 1.442(9) . ?
N6 C17 1.453(7) . ?
N7 C1 1.425(6) . ?
N7 C13 1.392(7) . ?
N7 C19 1.459(6) . ?
N8 C20 1.356(5) . ?
N8 C24 1.337(5) . ?
N9 C25 1.303(5) . ?
N9 C26 1.479(6) . ?
N10 C25 1.361(6) . ?
N10 C28 1.460(6) . ?
N10 C29 1.453(6) . ?
N11 C24 1.410(5) . ?
N11 C25 1.393(5) . ?
N11 C31 1.476(5) . ?
N12 C32 1.289(5) . ?
N12 C38 1.451(6) . ?
N13 C32 1.366(6) . ?
N13 C35 1.458(6) . ?
N13 C36 1.453(7) . ?
N14 C20 1.416(5) . ?
N14 C32 1.405(6) . ?
N14 C33 1.478(6) . ?
C1 C2 1.397(6) . ?
C2 C3 1.375(8) . ?
C3 C4 1.359(7) . ?
C4 C5 1.403(6) . ?
C7 C8 1.402(10) . ?
C8 C9 1.374(10) . ?
C10 C11 1.496(9) . ?
C11 C12 1.534(8) . ?
C14 C15 1.478(9) . ?
C15 C16 1.502(10) . ?
C17 C18A 1.692(14) . ?
C17 C18B 1.371(13) . ?
C18A C18B 1.198(15) . ?
C18A C19 1.222(13) . ?
C18B C19 1.448(12) . ?
C20 C21 1.390(6) . ?
C21 C22 1.378(7) . ?
C22 C23 1.365(7) . ?
C23 C24 1.405(6) . ?
C26 C27 1.499(7) . ?
C27 C28 1.487(8) . ?
C29 C30 1.504(8) . ?
C30 C31 1.524(7) . ?
C33 C34 1.474(8) . ?
C34 C35 1.535(11) . ?
C36 C37 1.517(9) . ?
C37 C38 1.471(8) . ?
P1 F1 1.599(3) . ?
P1 F2 1.588(4) . ?
P1 F3 1.607(4) . ?
P1 F4 1.591(4) . ?
P1 F5 1.597(4) . ?
P1 F6 1.599(5) . ?
P2 F7 1.582(4) . ?
P2 F8 1.603(4) . ?
P2 F9 1.576(5) . ?
P2 F10 1.567(5) . ?
P2 F11 1.604(5) . ?
P2 F12 1.570(5) . ?
N15 C39 1.116(16) . ?
C39 C40 1.433(17) . ?
